data_1570550
loop_
_publ_author_name
'Manvell, Anna Schannong'
'Pfleger, Rouven'
'Bonde, Niels Andreas'
'Briganti, Matteo'
'Mattei, Carlo Andrea'
'Nannestad, Theis Brock'
'Weihe, H&#xf8;gni'
'Powell, Annie K.'
'Ollivier, Jacques'
'Bendix, Jesper'
'Perfetti, Mauro'

_publ_section_title
;
 LnDOTA puppeteering: removing the water molecule and imposing tetragonal
 symmetry.
;
_journal_issue 1
_journal_name_full 'Chemical science'
_journal_page_first 113
_journal_page_last 123
_journal_paper_doi 10.1039/d3sc03928e
_journal_volume 15
_journal_year 2023
_chemical_formula_moiety 'C16 H24 N4 O8 Y, 2(Cl), C4 H7 N, 6(H2 O), 2(C4 H12 N)'
_chemical_formula_sum 'C28 H67 Cl2 N7 O14 Y'
_chemical_formula_weight 885.69
_space_group_crystal_system tetragonal
_space_group_IT_number 100
_space_group_name_Hall 'P 4 -2ab'
_space_group_name_H-M_alt 'P 4 b m'
_atom_sites_solution_hydrogens mixed
_atom_sites_solution_primary dual
_audit_creation_date 2021-01-27
_audit_creation_method
;
Olex2 1.2
(compiled 2018.05.29 svn.r3508 for OlexSys, GUI svn.r5506)
;
_audit_update_record
;
2023-07-14 deposited with the CCDC.	2023-10-27 downloaded from the CCDC.
;
_cell_angle_alpha 90
_cell_angle_beta 90
_cell_angle_gamma 90
_cell_formula_units_Z 2
_cell_length_a 17.4345(6)
_cell_length_b 17.4345(6)
_cell_length_c 6.7946(3)
_cell_measurement_reflns_used 9914
_cell_measurement_temperature 296(2)
_cell_measurement_theta_max 29.32
_cell_measurement_theta_min 2.34
_cell_volume 2065.30(14)
_computing_cell_refinement 'SAINT V8.40A (?, 2016)'
_computing_data_reduction 'SAINT V8.40A (?, 2016)'
_computing_molecular_graphics 'Olex2 (Dolomanov et al., 2009)'
_computing_publication_material 'Olex2 (Dolomanov et al., 2009)'
_computing_structure_refinement 'ShelXL (Sheldrick, 2015)'
_computing_structure_solution 'ShelXT (Sheldrick, 2015)'
_diffrn_ambient_temperature 296.15
_diffrn_measured_fraction_theta_full 1.000
_diffrn_measured_fraction_theta_max 1.000
_diffrn_measurement_device_type 'Bruker APEX-II CCD'
_diffrn_measurement_method '\f and \w scans'
_diffrn_radiation_type MoK\a
_diffrn_radiation_wavelength 0.71073
_diffrn_reflns_av_R_equivalents 0.0823
_diffrn_reflns_av_unetI/netI 0.0312
_diffrn_reflns_Laue_measured_fraction_full 1.000
_diffrn_reflns_Laue_measured_fraction_max 1.000
_diffrn_reflns_limit_h_max 21
_diffrn_reflns_limit_h_min -18
_diffrn_reflns_limit_k_max 21
_diffrn_reflns_limit_k_min -21
_diffrn_reflns_limit_l_max 8
_diffrn_reflns_limit_l_min -8
_diffrn_reflns_number 30819
_diffrn_reflns_point_group_measured_fraction_full 1.000
_diffrn_reflns_point_group_measured_fraction_max 1.000
_diffrn_reflns_theta_full 25.242
_diffrn_reflns_theta_max 25.680
_diffrn_reflns_theta_min 1.652
_diffrn_standards_number 0
_exptl_absorpt_coefficient_mu 1.609
_exptl_absorpt_correction_T_max 0.7467
_exptl_absorpt_correction_T_min 0.5093
_exptl_absorpt_correction_type none
_exptl_absorpt_process_details
;
SADABS-2016/2 (Bruker,2016/2) was used for absorption correction.
wR2(int) was 0.1211 before and 0.0786 after correction.
The Ratio of minimum to maximum transmission is 0.6821.
The \l/2 correction factor is Not present.
;
_exptl_crystal_colour 'clear whiteish colourless'
_exptl_crystal_colour_lustre clear
_exptl_crystal_colour_modifier whiteish
_exptl_crystal_colour_primary colourless
_exptl_crystal_density_diffrn 1.424
_exptl_crystal_description needle
_exptl_crystal_F_000 938
_refine_diff_density_max 0.396
_refine_diff_density_min -0.550
_refine_diff_density_rms 0.098
_refine_ls_abs_structure_details
;
 Flack x determined using 782 quotients [(I+)-(I-)]/[(I+)+(I-)]
 (Parsons, Flack and Wagner, Acta Cryst. B69 (2013) 249-259).
;
_refine_ls_abs_structure_Flack 0.401(3)
_refine_ls_extinction_method none
_refine_ls_goodness_of_fit_ref 1.038
_refine_ls_hydrogen_treatment mixed
_refine_ls_matrix_type full
_refine_ls_number_parameters 152
_refine_ls_number_reflns 2068
_refine_ls_number_restraints 1
_refine_ls_restrained_S_all 1.038
_refine_ls_R_factor_all 0.0529
_refine_ls_R_factor_gt 0.0459
_refine_ls_shift/su_max 0.000
_refine_ls_shift/su_mean 0.000
_refine_ls_structure_factor_coef Fsqd
_refine_ls_weighting_details 'w=1/[\s^2^(Fo^2^)+(0.0633P)^2^+7.2744P] where P=(Fo^2^+2Fc^2^)/3'
_refine_ls_weighting_scheme calc
_refine_ls_wR_factor_gt 0.1177
_refine_ls_wR_factor_ref 0.1221
_reflns_Friedel_coverage 0.835
_reflns_Friedel_fraction_full 1.000
_reflns_Friedel_fraction_max 1.000
_reflns_number_gt 1847
_reflns_number_total 2068
_reflns_threshold_expression 'I > 2\s(I)'
_cod_data_source_file d3sc03928e2.cif
_cod_data_source_block mo_d8v4649_0m
_cod_depositor_comments 'Adding full bibliography for 1570548--1570554.cif.'
_cod_original_cell_volume 2065.30(17)
_cod_database_code 1570550
_shelx_shelxl_version_number 2018/3
_shelx_space_group_comment
;
The symmetry employed for this shelxl refinement is uniquely defined
by the following loop, which should always be used as a source of
symmetry information in preference to the above space-group names.
They are only intended as comments.
;
_olex2_refinement_description
;
1. Twinned data refinement
 Scales: 0.59954
 0.40046
2. Fixed Uiso
 At 1.2 times of:
  All C(H,H) groups
 At 1.5 times of:
  All C(H,H,H) groups, All O(H,H) groups
3. Others
 Fixed Sof: H00U(0.5) H00V(0.5) H00J(0.5) H00K(0.5) H00L(0.5) H00Q(0.25)
 H00R(0.25) H00P(0.25) H00M(0.5) H00N(0.5) H00O(0.5) C1(0.25) C2(0.5)
4.a Free rotating group:
 O006(H00S,H00T), O007(H00U,H00V)
4.b Secondary CH2 refined with riding coordinates:
 C00A(H00A,H00B), C00E(H00C,H00D), C00G(H00E,H00F)
4.c Idealised Me refined as rotating group:
 C00C(H00G,H00H,H00I), C00D(H00J,H00K,H00L), C00F(H00Q,H00R,H00P), C00H(H00M,
 H00N,H00O)
;
_olex2_submission_special_instructions 'No special instructions were received'

loop_
_space_group_symop_operation_xyz
'x, y, z'
'-x, -y, z'
'-y, x, z'
'y, -x, z'
'x+1/2, -y+1/2, z'
'-x+1/2, y+1/2, z'
'-y+1/2, -x+1/2, z'
'y+1/2, x+1/2, z'

loop_
_atom_site_label
_atom_site_type_symbol
_atom_site_fract_x
_atom_site_fract_y
_atom_site_fract_z
_atom_site_U_iso_or_equiv
_atom_site_adp_type
_atom_site_occupancy
_atom_site_site_symmetry_order
_atom_site_calc_flag
_atom_site_refinement_flags_posn
_atom_site_refinement_flags_adp
_atom_site_refinement_flags_occupancy
_atom_site_disorder_assembly
_atom_site_disorder_group
Y001 Y 0.500000 0.500000 0.01855(16) 0.0066(3) Uani 1 4 d S T P . .
Cl02 Cl 0.66199(10) 0.16199(10) 0.2787(4) 0.0235(5) Uani 1 2 d S T P . .
O003 O 0.4477(2) 0.3951(2) -0.1357(7) 0.0127(9) Uani 1 1 d . . . . .
O004 O 0.4682(3) 0.2716(3) -0.2070(7) 0.0181(10) Uani 1 1 d . . . . .
N005 N 0.500000 0.000000 -0.0362(18) 0.024(3) Uani 1 4 d S T P . .
O006 O 0.4971(3) 0.1723(3) 0.4768(8) 0.0346(15) Uani 1 1 d . . . . .
H00S H 0.542737 0.172659 0.432847 0.052 Uiso 1 1 d G . . . .
H00T H 0.494704 0.210994 0.552339 0.052 Uiso 1 1 d G . . . .
O007 O 0.3658(3) 0.1342(3) 0.2643(13) 0.039(2) Uani 1 2 d S T P . .
H00U H 0.366109 0.088960 0.309680 0.059 Uiso 0.5 1 d G . . . .
H00V H 0.404299 0.155790 0.319753 0.059 Uiso 0.5 1 d G . . . .
N008 N 0.4945(3) 0.3816(3) 0.2392(7) 0.0107(11) Uani 1 1 d . . . . .
N009 N 0.2492(3) 0.2508(3) -0.2251(12) 0.0155(16) Uani 1 2 d S T P . .
C00A C 0.4164(4) 0.3720(4) 0.3250(9) 0.0123(13) Uani 1 1 d . . . . .
H00A H 0.418854 0.335828 0.433389 0.015 Uiso 1 1 calc R . . . .
H00B H 0.382360 0.350910 0.225914 0.015 Uiso 1 1 calc R . . . .
C00B C 0.4723(4) 0.3277(4) -0.0960(9) 0.0113(13) Uani 1 1 d . . . . .
C00C C 0.2627(4) 0.3356(4) -0.2313(11) 0.0184(14) Uani 1 1 d . . . . .
H00G H 0.243844 0.355890 -0.353370 0.028 Uiso 1 1 calc GR . . . .
H00H H 0.316712 0.345701 -0.220740 0.028 Uiso 1 1 calc GR . . . .
H00I H 0.236342 0.359639 -0.123652 0.028 Uiso 1 1 calc GR . . . .
C00D C 0.2864(5) 0.2136(5) -0.4002(15) 0.021(2) Uani 1 2 d S T P . .
H00J H 0.258738 0.227247 -0.517289 0.031 Uiso 0.5 1 calc GR . . A -1
H00K H 0.285657 0.158938 -0.384093 0.031 Uiso 0.5 1 calc GR . . A -1
H00L H 0.338457 0.230963 -0.410984 0.031 Uiso 0.5 1 calc GR . . A -1
C00E C 0.5095(4) 0.3164(4) 0.1050(10) 0.0131(14) Uani 1 1 d . . . . .
H00C H 0.489841 0.269666 0.163877 0.016 Uiso 1 1 calc R . . . .
H00D H 0.564402 0.310434 0.088165 0.016 Uiso 1 1 calc R . . . .
C00F C 0.500000 0.000000 0.183(3) 0.043(5) Uani 1 4 d S T P . .
H00P H 0.499696 -0.051913 0.230039 0.065 Uiso 0.25 1 calc GR . . B -1
H00R H 0.455194 0.026220 0.230039 0.065 Uiso 0.25 1 calc GR . . B -1
H00Q H 0.545110 0.025693 0.230039 0.065 Uiso 0.25 1 calc GR . . B -1
C00G C 0.5525(4) 0.3841(4) 0.3986(9) 0.0118(13) Uani 1 1 d . . . . .
H00E H 0.560719 0.332700 0.449170 0.014 Uiso 1 1 calc R . . . .
H00F H 0.533548 0.415663 0.505600 0.014 Uiso 1 1 calc R . . . .
C00H C 0.2824(4) 0.2176(4) -0.0417(14) 0.018(2) Uani 1 2 d S T P . .
H00M H 0.337277 0.221777 -0.045892 0.027 Uiso 0.5 1 calc GR . . C -1
H00N H 0.268130 0.164567 -0.031647 0.027 Uiso 0.5 1 calc GR . . C -1
H00O H 0.263178 0.245071 0.070342 0.027 Uiso 0.5 1 calc GRS T P C -1
C1 C 0.4441(13) 0.0559(13) -0.121(5) 0.065(10) Uani 0.5 2 d S T P . .
C2 C 0.520(3) 0.0775(17) -0.089(4) 0.113(17) Uani 0.5 1 d . . . . .
H1 H 0.505(11) 0.077(12) -0.20(2) 0.16(9) Uiso 1 1 d . . . . .

loop_
_atom_site_aniso_label
_atom_site_aniso_U_11
_atom_site_aniso_U_22
_atom_site_aniso_U_33
_atom_site_aniso_U_23
_atom_site_aniso_U_13
_atom_site_aniso_U_12
Y001 0.0075(3) 0.0075(3) 0.0050(4) 0.000 0.000 0.000
Cl02 0.0269(8) 0.0269(8) 0.0166(10) 0.0010(8) 0.0010(8) 0.0015(10)
O003 0.013(2) 0.013(2) 0.0118(19) -0.0003(19) 0.0001(18) 0.0012(18)
O004 0.024(2) 0.013(2) 0.017(2) -0.006(2) 0.001(2) -0.0016(19)
N005 0.025(4) 0.025(4) 0.022(8) 0.000 0.000 -0.002(6)
O006 0.033(3) 0.036(3) 0.035(4) -0.019(3) 0.012(3) -0.009(3)
O007 0.044(3) 0.044(3) 0.029(4) 0.005(3) -0.005(3) 0.019(4)
N008 0.011(3) 0.010(3) 0.011(2) 0.000(2) 0.000(2) 0.000(2)
N009 0.016(2) 0.016(2) 0.014(4) 0.003(3) -0.003(3) -0.006(3)
C00A 0.013(3) 0.010(3) 0.014(3) 0.001(2) 0.003(2) -0.001(2)
C00B 0.010(3) 0.014(3) 0.010(3) -0.002(3) 0.002(2) -0.002(3)
C00C 0.021(3) 0.015(3) 0.019(3) -0.002(3) -0.002(3) -0.007(3)
C00D 0.023(3) 0.023(3) 0.017(4) -0.004(3) 0.004(3) -0.005(4)
C00E 0.011(3) 0.012(3) 0.016(3) -0.002(3) 0.000(3) 0.002(3)
C00F 0.052(8) 0.052(8) 0.026(9) 0.000 0.000 0.004(10)
C00G 0.013(3) 0.014(3) 0.008(3) 0.001(2) -0.001(3) 0.000(2)
C00H 0.018(3) 0.018(3) 0.018(4) 0.004(3) -0.004(3) -0.003(4)
C1 0.081(17) 0.081(17) 0.035(16) 0.004(9) -0.004(9) 0.04(2)
C2 0.24(5) 0.055(16) 0.046(15) 0.026(12) -0.006(18) -0.06(2)

loop_
_atom_type_symbol
_atom_type_description
_atom_type_scat_dispersion_real
_atom_type_scat_dispersion_imag
_atom_type_scat_source
C C 0.0033 0.0016 'International Tables Vol C Tables 4.2.6.8 and 6.1.1.4'
H H 0.0000 0.0000 'International Tables Vol C Tables 4.2.6.8 and 6.1.1.4'
Cl Cl 0.1484 0.1585 'International Tables Vol C Tables 4.2.6.8 and 6.1.1.4'
N N 0.0061 0.0033 'International Tables Vol C Tables 4.2.6.8 and 6.1.1.4'
O O 0.0106 0.0060 'International Tables Vol C Tables 4.2.6.8 and 6.1.1.4'
Y Y -2.7962 3.5667 'International Tables Vol C Tables 4.2.6.8 and 6.1.1.4'

loop_
_geom_angle_atom_site_label_1
_geom_angle_atom_site_label_2
_geom_angle_atom_site_label_3
_geom_angle
_geom_angle_site_symmetry_1
_geom_angle_site_symmetry_3
_geom_angle_publ_flag
O003 Y001 O003 77.98(10) . 4_565 ?
O003 Y001 O003 125.7(2) . 2_665 ?
O003 Y001 O003 77.98(10) 4_565 2_665 ?
O003 Y001 O003 77.98(10) . 3_655 ?
O003 Y001 O003 125.7(2) 4_565 3_655 ?
O003 Y001 O003 77.98(10) 2_665 3_655 ?
O003 Y001 N008 88.65(16) 2_665 3_655 ?
O003 Y001 N008 157.92(16) 3_655 4_565 ?
O003 Y001 N008 88.65(16) . 4_565 ?
O003 Y001 N008 88.65(16) 3_655 . ?
O003 Y001 N008 67.00(16) 2_665 2_665 ?
O003 Y001 N008 124.02(15) 4_565 . ?
O003 Y001 N008 67.00(16) 3_655 3_655 ?
O003 Y001 N008 157.92(16) . 2_665 ?
O003 Y001 N008 124.02(15) . 3_655 ?
O003 Y001 N008 157.92(16) 4_565 3_655 ?
O003 Y001 N008 157.92(16) 2_665 . ?
O003 Y001 N008 124.02(15) 3_655 2_665 ?
O003 Y001 N008 67.00(16) 4_565 4_565 ?
O003 Y001 N008 88.65(16) 4_565 2_665 ?
O003 Y001 N008 67.00(16) . . ?
O003 Y001 N008 124.02(15) 2_665 4_565 ?
N008 Y001 N008 69.84(12) 2_665 3_655 ?
N008 Y001 N008 108.1(2) 2_665 . ?
N008 Y001 N008 69.84(12) 4_565 . ?
N008 Y001 N008 108.1(2) 3_655 4_565 ?
N008 Y001 N008 69.84(12) 2_665 4_565 ?
N008 Y001 N008 69.84(12) 3_655 . ?
C00B O003 Y001 120.1(4) . . ?
C00F N005 C1 112.7(14) . . ?
C00F N005 C1 112.7(14) . 2_655 ?
C1 N005 C1 135(3) 2_655 . ?
C2 N005 C00F 104.5(12) 8_545 . ?
C2 N005 C00F 104.5(12) 7 . ?
C2 N005 C00F 104.5(12) . . ?
C2 N005 C00F 104.5(12) 2_655 . ?
C2 N005 C1 56.3(18) 2_655 2_655 ?
C2 N005 C1 56.3(18) . . ?
C2 N005 C1 56.3(18) 7 . ?
C2 N005 C1 111.2(17) 7 2_655 ?
C2 N005 C1 111.2(17) . 2_655 ?
C2 N005 C1 111.2(17) 2_655 . ?
C2 N005 C1 111.2(17) 8_545 . ?
C2 N005 C1 56.3(18) 8_545 2_655 ?
C2 N005 C2 112(4) 2_655 8_545 ?
C2 N005 C2 151(2) 7 8_545 ?
C2 N005 C2 151(2) 2_655 . ?
C2 N005 C2 60(4) 8_545 . ?
C2 N005 C2 112(4) 7 . ?
C2 N005 C2 60(4) 7 2_655 ?
C00A N008 Y001 110.8(4) . . ?
C00E N008 Y001 104.6(4) . . ?
C00E N008 C00A 108.4(5) . . ?
C00E N008 C00G 110.7(5) . . ?
C00G N008 Y001 112.3(4) . . ?
C00G N008 C00A 109.9(5) . . ?
C00C N009 C00C 108.1(7) . 7 ?
C00C N009 C00D 109.6(5) 7 . ?
C00C N009 C00D 109.6(5) . . ?
C00H N009 C00C 110.2(5) . 7 ?
C00H N009 C00C 110.2(5) . . ?
C00H N009 C00D 109.0(7) . . ?
N008 C00A C00G 111.8(5) . 4_565 ?
O003 C00B C00E 116.8(6) . . ?
O004 C00B O003 125.4(6) . . ?
O004 C00B C00E 117.8(6) . . ?
N008 C00E C00B 112.2(6) . . ?
N008 C00G C00A 111.2(5) . 3_655 ?
C2 C1 N005 59.8(17) 7 . ?
C2 C1 N005 59.8(17) . . ?
C2 C1 C2 119(3) 7 . ?
C1 C2 N005 63.8(17) . . ?
C1 C2 C2 118.6(19) . 8_545 ?
C2 C2 N005 60.2(18) 8_545 . ?

loop_
_geom_bond_atom_site_label_1
_geom_bond_atom_site_label_2
_geom_bond_distance
_geom_bond_site_symmetry_2
_geom_bond_publ_flag
Y001 O003 2.297(4) . ?
Y001 O003 2.297(4) 4_565 ?
Y001 O003 2.297(4) 2_665 ?
Y001 O003 2.297(4) 3_655 ?
Y001 N008 2.553(5) 3_655 ?
Y001 N008 2.553(5) 4_565 ?
Y001 N008 2.553(5) . ?
Y001 N008 2.553(5) 2_665 ?
O003 C00B 1.279(8) . ?
O004 C00B 1.238(8) . ?
N005 C00F 1.49(2) . ?
N005 C1 1.49(3) 2_655 ?
N005 C1 1.49(3) . ?
N005 C2 1.44(3) 2_655 ?
N005 C2 1.44(3) . ?
N005 C2 1.44(3) 7 ?
N005 C2 1.44(3) 8_545 ?
N008 C00A 1.491(8) . ?
N008 C00E 1.480(8) . ?
N008 C00G 1.482(8) . ?
N009 C00C 1.498(8) 7 ?
N009 C00C 1.498(8) . ?
N009 C00D 1.502(13) . ?
N009 C00H 1.491(12) . ?
C00A C00G 1.517(9) 4_565 ?
C00B C00E 1.525(9) . ?
C1 C2 1.39(4) 7 ?
C1 C2 1.39(4) . ?
C2 C2 1.43(9) 8_545 ?

loop_
_twin_individual_id
_twin_individual_mass_fraction_refined
1 0.59954
2 0.40046
